data_1541578
loop_
_publ_author_name
'Schnepf, A.'
'Koeppe, R.'

_publ_section_title
;
 (Ge8 (N (Si Me3)2)6): a ligand-stabilized Ge cluster compound with
 formally zero-valent Ge atoms
;
_journal_name_full 'Angew. Chem. Int. ed.'
_journal_page_first 911
_journal_page_last 913
_journal_volume 42
_journal_year 2003
_chemical_formula_sum 'C50 H124 Ge8 N6 Si12'
_chemical_name_systematic '(Ge8 (N (Si (C H3)3)2)6) (C6 H5 C H3)2'
_space_group_IT_number 2
_symmetry_space_group_name_Hall '-P 1'
_symmetry_space_group_name_H-M 'P -1'
_cell_angle_alpha 95.92
_cell_angle_beta 103.53
_cell_angle_gamma 91.53
_cell_formula_units_Z 1
_cell_length_a 12.595
_cell_length_b 12.768
_cell_length_c 13.223
_cell_volume 2053.548
_citation_journal_id_ASTM ACIEF5
_cod_data_source_file Schnepf_ACIEF5_2003_465.cif
_cod_data_source_block C50H124Ge8N6Si12
_cod_database_code 1541578

loop_
_symmetry_equiv_pos_as_xyz
x,y,z
-x,-y,-z

loop_
_atom_site_label
_atom_site_type_symbol
_atom_site_fract_x
_atom_site_fract_y
_atom_site_fract_z
_atom_site_occupancy
_atom_site_U_iso_or_equiv
H6 H 0.1758 0.6486 0.8338 1 0.0
H54 H 0.5992 0.8448 0.1764 1 0.0
H18 H 0.5001 0.9319 0.6667 1 0.0
C23 C 0.9933 0.7931 0.8751 1 0.0
Ge3 Ge 0.584012 0.595995 0.420026 1 0.0
C13 C 0.7051 0.8757 0.4828 1 0.0
Si5 Si 0.75592 0.7704 0.40157 1 0.0
H38 H 0.6501 0.9122 0.4387 1 0.0
Ge4 Ge 0.652601 0.630028 0.614601 1 0.0
H61 H 1.2431 1.0151 0.9585 1 0.0
Si4 Si 0.85056 0.43406 0.76887 1 0.0
H50 H 0.5214 0.4918 0.178 1 0.0
H51 H 0.4648 0.5535 0.085 1 0.0
H62 H 1.1731 1.0497 1.0387 1 0.0
H4 H 0.2887 0.7087 0.8856 1 0.0
H48 H 0.6831 0.6201 0.0597 1 0.0
Si1 Si 0.2598 0.69566 0.7011 1 0.0
C2 C 0.2512 0.6558 0.8312 1 0.0
H21 H 0.7348 0.0934 0.7812 1 0.0
C17 C 0.4924 0.5579 0.1595 1 0.0
H16 H 0.5925 0.8524 0.6649 1 0.0
H32 H 0.9615 0.4584 0.6515 1 0.0
H1 H 0.2212 0.5265 0.6062 1 0.0
H42 H 0.8692 0.8915 0.3454 1 0.0
H35 H 0.912 0.3116 0.8903 1 0.0
H5 H 0.2845 0.5897 0.8409 1 0.0
H26 H 0.8456 0.1012 0.6 1 0.0
C24 C 1.0765 0.8632 0.93 1 0.0
C20 C 1.0041 0.9951 0.8247 1 0.0
C4 C 0.5947 0.7411 0.8737 1 0.0
C10 C 0.8061 0.5253 0.8673 1 0.0
C7 C 0.7398 0.1691 0.7928 1 0.0
C14 C 0.8138 0.8395 0.3074 1 0.0
C12 C 0.9486 0.3485 0.8474 1 0.0
H58 H 0.9903 0.7247 0.8928 1 0.0
C18 C 0.5429 0.7893 0.159 1 0.0
H23 H 0.6034 0.0948 0.5656 1 0.0
H37 H 0.6741 0.8448 0.5333 1 0.0
C9 C 0.8505 0.1769 0.6115 1 0.0
C5 C 0.418 0.8925 0.8638 1 0.0
Si2 Si 0.48783 0.80415 0.78121 1 0.0
H52 H 0.4859 0.8075 0.1937 1 0.0
H39 H 0.7646 0.9245 0.5184 1 0.0
H47 H 0.769 0.6851 0.1513 1 0.0
H57 H 0.8583 0.776 0.7575 1 0.0
H25 H 0.8475 0.205 0.5464 1 0.0
Si3 Si 0.73391 0.22392 0.66607 1 0.0
H44 H 0.928 0.763 0.5182 1 0.0
C15 C 0.8735 0.7091 0.4827 1 0.0
H29 H 0.8686 0.5655 0.9112 1 0.0
Ge2 Ge 0.63 0.433549 0.598768 1 0.0
H17 H 0.6058 0.942 0.7581 1 0.0
H59 H 1.1295 0.8416 0.9843 1 0.0
H8 H 0.1131 0.8099 0.6833 1 0.0
H9 H 0.1893 0.8393 0.6111 1 0.0
H22 H 0.5435 0.1937 0.5997 1 0.0
H24 H 0.6005 0.1952 0.5063 1 0.0
H15 H 0.4712 0.9409 0.9109 1 0.0
H14 H 0.3653 0.9312 0.8196 1 0.0
C19 C 1.0825 0.9653 0.9056 1 0.0
Si6 Si 0.60191 0.66384 0.20235 1 0.0
C25 C 1.1744 1.0417 0.966 1 0.0
H34 H 0.9751 0.2986 0.801 1 0.0
Ge1 Ge 0.452301 0.613335 0.606337 1 0.0
H56 H 0.868 0.9453 0.7138 1 0.0
H46 H 0.7437 0.565 0.156 1 0.0
C16 C 0.713 0.6293 0.134 1 0.0
H11 H 0.561 0.7016 0.9169 1 0.0
H45 H 0.9045 0.6606 0.4386 1 0.0
H20 H 0.8077 0.1922 0.8414 1 0.0
H31 H 0.8851 0.5531 0.6541 1 0.0
H13 H 0.3816 0.8509 0.9033 1 0.0
C22 C 0.9148 0.8234 0.7945 1 0.0
H10 H 0.6334 0.6946 0.835 1 0.0
C1 C 0.1861 0.5919 0.5974 1 0.0
H40 H 0.7567 0.8733 0.2629 1 0.0
C3 C 0.1876 0.8203 0.6791 1 0.0
H41 H 0.8455 0.7892 0.2655 1 0.0
H43 H 0.849 0.6721 0.5334 1 0.0
H19 H 0.68 0.1933 0.821 1 0.0
C8 C 0.6047 0.17045 0.5732 1 0.0
C21 C 0.9205 0.9242 0.7689 1 0.0
H2 H 0.1874 0.6125 0.5298 1 0.0
H60 H 1.1656 1.1088 0.9392 1 0.0
H7 H 0.2234 0.8757 0.7317 1 0.0
H30 H 0.7714 0.4855 0.9095 1 0.0
H33 H 0.9899 0.5488 0.7447 1 0.0
N2 N 0.73881 0.36196 0.68248 1 0.0
N1 N 0.39755 0.70898 0.69543 1 0.0
H3 H 0.1117 0.5832 0.6025 1 0.0
H55 H 1.0069 1.0636 0.807 1 0.0
N3 N 0.65026 0.67608 0.33854 1 0.0
H49 H 0.4341 0.5734 0.1934 1 0.0
H36 H 1.009 0.3916 0.8912 1 0.0
H27 H 0.9183 0.2001 0.6602 1 0.0
C6 C 0.5547 0.8934 0.709 1 0.0
H28 H 0.7553 0.5723 0.8323 1 0.0
H12 H 0.6451 0.7945 0.917 1 0.0
H53 H 0.5133 0.78 0.0847 1 0.0
C11 C 0.9315 0.5075 0.696 1 0.0
